data_4121608
loop_
_publ_author_name
'Parker, Sarah E.'
'B\"orgel, Jonas'
'Ritter, Tobias'

_publ_section_title
;
 1,2-selective hydrosilylation of conjugated dienes.
;
_journal_issue 13
_journal_name_full 'Journal of the American Chemical Society'
_journal_page_first 4857
_journal_page_last 4860
_journal_paper_doi 10.1021/ja5008596
_journal_volume 136
_journal_year 2014
_chemical_formula_sum 'C62 H133 Cl6 Mg4 O12 P2 Pt2 Si2'
_chemical_formula_weight 1888.92
_chemical_name_systematic
; 
 ? 
;
_space_group_IT_number 2
_symmetry_cell_setting triclinic
_symmetry_space_group_name_Hall '-P 1'
_symmetry_space_group_name_H-M 'P -1'
_atom_sites_solution_hydrogens geom
_atom_sites_solution_primary direct
_atom_sites_solution_secondary difmap
_audit_creation_method SHELXL-97
_cell_angle_alpha 66.7430(16)
_cell_angle_beta 86.5970(18)
_cell_angle_gamma 82.0320(17)
_cell_formula_units_Z 1
_cell_length_a 8.5320(9)
_cell_length_b 15.9667(16)
_cell_length_c 17.1115(17)
_cell_measurement_reflns_used 9114
_cell_measurement_temperature 100(1)
_cell_measurement_theta_max 27.15
_cell_measurement_theta_min 2.25
_cell_volume 2120.9(4)
_computing_cell_refinement 'SAINT 7.46A (Bruker-AXS, 2009)'
_computing_data_collection 'APEX2 v2009.3.0 (Bruker-AXS, 2009)'
_computing_data_reduction 'SAINT 7.46A (Bruker-AXS, 2009)'
_computing_molecular_graphics 'Bruker SHELXTL'
_computing_publication_material 'Bruker SHELXTL'
_computing_structure_refinement 'SHELXL-97 (Sheldrick, 2008)'
_computing_structure_solution 'SHELXS-97 (Sheldrick, 2008)'
_diffrn_ambient_temperature 100(1)
_diffrn_measured_fraction_theta_full 0.998
_diffrn_measured_fraction_theta_max 0.998
_diffrn_measurement_device_type 'CCD area detector'
_diffrn_measurement_method 'phi and omega scans'
_diffrn_radiation_monochromator graphite
_diffrn_radiation_source 'fine-focus sealed tube'
_diffrn_radiation_type MoK\a
_diffrn_radiation_wavelength 0.71073
_diffrn_reflns_av_R_equivalents 0.0305
_diffrn_reflns_av_sigmaI/netI 0.0374
_diffrn_reflns_limit_h_max 10
_diffrn_reflns_limit_h_min -10
_diffrn_reflns_limit_k_max 19
_diffrn_reflns_limit_k_min -19
_diffrn_reflns_limit_l_max 21
_diffrn_reflns_limit_l_min -21
_diffrn_reflns_number 24682
_diffrn_reflns_theta_full 26.37
_diffrn_reflns_theta_max 26.37
_diffrn_reflns_theta_min 1.30
_exptl_absorpt_coefficient_mu 3.628
_exptl_absorpt_correction_T_max 0.4091
_exptl_absorpt_correction_T_min 0.3247
_exptl_absorpt_correction_type multi-scan
_exptl_absorpt_process_details 'SADABS (Sheldrick, 2009)'
_exptl_crystal_colour colorless
_exptl_crystal_density_diffrn 1.479
_exptl_crystal_density_method 'not measured'
_exptl_crystal_description block
_exptl_crystal_F_000 965
_exptl_crystal_size_max 0.40
_exptl_crystal_size_mid 0.40
_exptl_crystal_size_min 0.30
_refine_diff_density_max 1.268
_refine_diff_density_min -0.754
_refine_diff_density_rms 0.096
_refine_ls_extinction_method none
_refine_ls_goodness_of_fit_ref 1.033
_refine_ls_hydrogen_treatment constr
_refine_ls_matrix_type full
_refine_ls_number_parameters 556
_refine_ls_number_reflns 8665
_refine_ls_number_restraints 278
_refine_ls_restrained_S_all 1.024
_refine_ls_R_factor_all 0.0379
_refine_ls_R_factor_gt 0.0291
_refine_ls_shift/su_max 0.001
_refine_ls_shift/su_mean 0.000
_refine_ls_structure_factor_coef Fsqd
_refine_ls_weighting_details 'calc w=1/[\s^2^(Fo^2^)+(0.0308P)^2^+1.7869P] where P=(Fo^2^+2Fc^2^)/3'
_refine_ls_weighting_scheme calc
_refine_ls_wR_factor_gt 0.0625
_refine_ls_wR_factor_ref 0.0657
_reflns_number_gt 7594
_reflns_number_total 8665
_reflns_threshold_expression >2sigma(I)
_cod_data_source_file ja5008596_si_003.cif
_cod_data_source_block mgc_a
_cod_depositor_comments
;
The following automatic conversions were performed:

'_symmetry_cell_setting' value 'Triclinic' changed to 'triclinic'
according to
/usr/data/users/saulius/automatic-downloads/current/ACS/lib/dictionaries/cif_core.dic
dictionary named 'cif_core.dic' version 2.4.2 from 2011-04-26.

Automatic conversion script
Id: cif_fix_values 2281 2013-09-26 08:29:07Z andrius 
;
_cod_original_sg_symbol_H-M P-1
_cod_database_code 4121608

loop_
_symmetry_equiv_pos_as_xyz
'x, y, z'
'-x, -y, -z'

loop_
_atom_site_label
_atom_site_type_symbol
_atom_site_fract_x
_atom_site_fract_y
_atom_site_fract_z
_atom_site_U_iso_or_equiv
_atom_site_adp_type
_atom_site_occupancy
_atom_site_symmetry_multiplicity
_atom_site_calc_flag
_atom_site_refinement_flags
_atom_site_disorder_assembly
_atom_site_disorder_group
C1 C 1.0661(6) 0.0894(3) 0.3254(3) 0.0531(13) Uani 1 1 d U A .
H1A H 1.0056 0.0702 0.3788 0.080 Uiso 1 1 calc R . .
H1B H 1.1335 0.1349 0.3241 0.080 Uiso 1 1 calc R . .
H1C H 1.1322 0.0359 0.3215 0.080 Uiso 1 1 calc R . .
C10 C 0.5393(5) 0.2586(3) 0.1144(3) 0.0443(10) Uani 1 1 d U . .
C12 C 0.4498(5) 0.3509(3) 0.0599(3) 0.0466(11) Uani 1 1 d U A .
H12A H 0.4719 0.3978 0.0799 0.070 Uiso 1 1 calc R . .
H12B H 0.3360 0.3465 0.0642 0.070 Uiso 1 1 calc R . .
H12C H 0.4839 0.3680 0.0005 0.070 Uiso 1 1 calc R . .
C15 C 0.7045(6) -0.0752(3) 0.0677(3) 0.0553(13) Uani 1 1 d U . .
H15A H 0.7747 -0.0390 0.0236 0.083 Uiso 0.581(3) 1 calc PR A 1
H15B H 0.5989 -0.0402 0.0619 0.083 Uiso 0.581(3) 1 calc PR A 1
H15C H 0.6972 -0.1329 0.0612 0.083 Uiso 0.581(3) 1 calc PR A 1
H15D H 0.7240 -0.0134 0.0286 0.083 Uiso 0.419(3) 1 calc PR A 2
H15E H 0.5984 -0.0859 0.0578 0.083 Uiso 0.419(3) 1 calc PR A 2
H15F H 0.7836 -0.1208 0.0579 0.083 Uiso 0.419(3) 1 calc PR A 2
C18 C 1.1586(6) -0.0548(3) 0.1728(3) 0.0482(11) Uani 1 1 d U . .
H18 H 1.1322 -0.0333 0.1143 0.058 Uiso 0.581(3) 1 calc PR A 1
H18A H 1.1032 -0.0208 0.1179 0.058 Uiso 0.419(3) 1 calc PR A 2
H18B H 1.2121 -0.1136 0.1720 0.058 Uiso 0.419(3) 1 calc PR A 2
C24 C 0.6303(4) -0.3981(3) 0.3201(3) 0.0450(11) Uani 1 1 d U . .
H24A H 0.6041 -0.3742 0.3652 0.054 Uiso 1 1 calc R . .
H24B H 0.5928 -0.4590 0.3380 0.054 Uiso 1 1 calc R . .
C25 C 0.5577(5) -0.3331(3) 0.2377(3) 0.0526(12) Uani 1 1 d U . .
H25A H 0.5598 -0.2684 0.2298 0.063 Uiso 1 1 calc R . .
H25B H 0.4472 -0.3432 0.2333 0.063 Uiso 1 1 calc R . .
C26 C 0.6644(5) -0.3579(3) 0.1746(3) 0.0482(11) Uani 1 1 d U . .
H26A H 0.6374 -0.4140 0.1697 0.058 Uiso 1 1 calc R . .
H26B H 0.6578 -0.3070 0.1177 0.058 Uiso 1 1 calc R . .
C27 C 0.8252(5) -0.3742(3) 0.2125(2) 0.0364(9) Uani 1 1 d U . .
H27A H 0.8943 -0.4218 0.1988 0.044 Uiso 1 1 calc R . .
H27B H 0.8754 -0.3168 0.1904 0.044 Uiso 1 1 calc R . .
C28 C 1.0588(5) -0.5936(3) 0.3431(3) 0.0428(10) Uani 1 1 d U A .
H28A H 0.9868 -0.5790 0.2949 0.051 Uiso 1 1 calc R . .
H28B H 1.0039 -0.6275 0.3967 0.051 Uiso 1 1 calc R . .
C29 C 1.2102(6) -0.6502(3) 0.3333(3) 0.0547(12) Uani 1 1 d U . .
H29A H 1.2448 -0.6991 0.3887 0.066 Uiso 0.581(3) 1 calc PR A 1
H29B H 1.1960 -0.6790 0.2929 0.066 Uiso 0.581(3) 1 calc PR A 1
H29C H 1.2127 -0.7150 0.3739 0.066 Uiso 0.419(3) 1 calc PR A 2
H29D H 1.2208 -0.6485 0.2748 0.066 Uiso 0.419(3) 1 calc PR A 2
O1 O 1.0439(3) -0.07413(15) 0.24011(14) 0.0255(5) Uani 1 1 d U A .
O5 O 0.7996(3) -0.40449(18) 0.30300(16) 0.0316(6) Uani 1 1 d U . .
O6 O 1.1054(3) -0.51044(17) 0.34439(18) 0.0351(6) Uani 1 1 d U . .
Mg1 Mg 0.98912(13) -0.18578(7) 0.34330(7) 0.0214(2) Uani 1 1 d U . .
Mg2 Mg 0.97092(13) -0.42217(8) 0.39253(7) 0.0231(2) Uani 1 1 d U . .
Si1 Si 0.88039(12) 0.00516(7) 0.23201(7) 0.0301(2) Uani 1 1 d U A .
P1 P 0.76104(11) 0.25146(6) 0.11050(6) 0.0261(2) Uani 1 1 d U A .
Cl1 Cl 0.81517(11) -0.29413(6) 0.42692(6) 0.0299(2) Uani 1 1 d U A .
Cl2 Cl 1.11209(10) -0.29336(5) 0.28624(5) 0.02428(18) Uani 1 1 d U A .
Cl3 Cl 1.17070(10) -0.45662(6) 0.50293(6) 0.0315(2) Uani 1 1 d U . .
Pt1 Pt 0.908961(17) 0.147963(9) 0.222004(8) 0.02520(5) Uani 1 1 d U . .
C2 C 0.9607(8) 0.2873(5) 0.2006(5) 0.0235(16) Uani 0.581(3) 1 d PDU A 1
H2A H 0.9701 0.2944 0.2549 0.028 Uiso 0.581(3) 1 calc PR A 1
H2B H 1.0588 0.3020 0.1668 0.028 Uiso 0.581(3) 1 calc PR A 1
C3 C 0.8127(9) 0.3474(5) 0.1502(5) 0.0266(16) Uani 0.581(3) 1 d PDU A 1
C4 C 0.6928(8) 0.3589(4) 0.2162(4) 0.0334(15) Uani 0.581(3) 1 d PDU A 1
H4A H 0.5915 0.3894 0.1884 0.050 Uiso 0.581(3) 1 calc PR A 1
H4B H 0.7319 0.3962 0.2428 0.050 Uiso 0.581(3) 1 calc PR A 1
H4C H 0.6781 0.2983 0.2599 0.050 Uiso 0.581(3) 1 calc PR A 1
C5 C 0.8346(10) 0.4451(5) 0.0841(6) 0.0365(17) Uani 0.581(3) 1 d PDU A 1
H5A H 0.9166 0.4404 0.0429 0.055 Uiso 0.581(3) 1 calc PR A 1
H5B H 0.8664 0.4818 0.1134 0.055 Uiso 0.581(3) 1 calc PR A 1
H5C H 0.7346 0.4746 0.0544 0.055 Uiso 0.581(3) 1 calc PR A 1
C2B C 0.8881(15) 0.2816(8) 0.2145(7) 0.039(3) Uani 0.419(3) 1 d PDU A 2
H2BA H 0.8016 0.2932 0.2515 0.047 Uiso 0.419(3) 1 calc PR A 2
H2BB H 0.9881 0.2958 0.2300 0.047 Uiso 0.419(3) 1 calc PR A 2
C3B C 0.8492(14) 0.3375(7) 0.1193(7) 0.038(3) Uani 0.419(3) 1 d PDU A 2
C4B C 1.0104(10) 0.3505(6) 0.0744(7) 0.047(3) Uani 0.419(3) 1 d PDU A 2
H4BA H 1.0757 0.2907 0.0903 0.070 Uiso 0.419(3) 1 calc PR A 2
H4BB H 1.0636 0.3911 0.0916 0.070 Uiso 0.419(3) 1 calc PR A 2
H4BC H 0.9950 0.3780 0.0127 0.070 Uiso 0.419(3) 1 calc PR A 2
C5B C 0.7625(13) 0.4351(7) 0.0972(9) 0.0365(17) Uani 0.419(3) 1 d PDU A 2
H5BA H 0.7454 0.4651 0.0356 0.055 Uiso 0.419(3) 1 calc PR A 2
H5BB H 0.8267 0.4707 0.1151 0.055 Uiso 0.419(3) 1 calc PR A 2
H5BC H 0.6602 0.4317 0.1268 0.055 Uiso 0.419(3) 1 calc PR A 2
C6 C 0.8623(8) 0.2729(4) 0.0070(4) 0.0273(14) Uani 0.581(3) 1 d PDU A 1
C7 C 0.8652(10) 0.1868(5) -0.0116(5) 0.0348(16) Uani 0.581(3) 1 d PDU A 1
H7A H 0.9074 0.1328 0.0377 0.052 Uiso 0.581(3) 1 calc PR A 1
H7B H 0.9326 0.1922 -0.0613 0.052 Uiso 0.581(3) 1 calc PR A 1
H7C H 0.7575 0.1802 -0.0232 0.052 Uiso 0.581(3) 1 calc PR A 1
C8 C 1.0377(7) 0.2841(5) 0.0128(4) 0.0324(15) Uani 0.581(3) 1 d PDU A 1
H8A H 1.0442 0.3423 0.0185 0.049 Uiso 0.581(3) 1 calc PR A 1
H8B H 1.0939 0.2842 -0.0389 0.049 Uiso 0.581(3) 1 calc PR A 1
H8C H 1.0862 0.2330 0.0625 0.049 Uiso 0.581(3) 1 calc PR A 1
C9 C 0.785(2) 0.3559(8) -0.0689(13) 0.034(3) Uani 0.581(3) 1 d PDU A 1
H9A H 0.6770 0.3465 -0.0763 0.051 Uiso 0.581(3) 1 calc PR A 1
H9B H 0.8470 0.3620 -0.1207 0.051 Uiso 0.581(3) 1 calc PR A 1
H9C H 0.7832 0.4119 -0.0581 0.051 Uiso 0.581(3) 1 calc PR A 1
C6B C 0.7868(10) 0.2513(6) -0.0075(5) 0.0274(18) Uani 0.419(3) 1 d PDU A 2
C7B C 0.9534(12) 0.2079(7) -0.0155(7) 0.039(3) Uani 0.419(3) 1 d PDU A 2
H7BA H 1.0297 0.2464 -0.0112 0.059 Uiso 0.419(3) 1 calc PR A 2
H7BB H 0.9659 0.2024 -0.0707 0.059 Uiso 0.419(3) 1 calc PR A 2
H7BC H 0.9723 0.1467 0.0302 0.059 Uiso 0.419(3) 1 calc PR A 2
C8B C 0.6755(12) 0.1927(6) -0.0270(6) 0.037(2) Uani 0.419(3) 1 d PDU A 2
H8BA H 0.6850 0.1309 0.0181 0.056 Uiso 0.419(3) 1 calc PR A 2
H8BB H 0.7056 0.1886 -0.0817 0.056 Uiso 0.419(3) 1 calc PR A 2
H8BC H 0.5659 0.2218 -0.0298 0.056 Uiso 0.419(3) 1 calc PR A 2
C9B C 0.756(4) 0.3502(12) -0.0758(18) 0.034(3) Uani 0.419(3) 1 d PDU A 2
H9BA H 0.6447 0.3746 -0.0730 0.051 Uiso 0.419(3) 1 calc PR A 2
H9BB H 0.7791 0.3494 -0.1323 0.051 Uiso 0.419(3) 1 calc PR A 2
H9BC H 0.8241 0.3891 -0.0652 0.051 Uiso 0.419(3) 1 calc PR A 2
C11 C 0.5079(8) 0.1998(5) 0.0568(5) 0.0407(17) Uani 0.581(3) 1 d PU A 1
H11A H 0.3944 0.1958 0.0563 0.061 Uiso 0.581(3) 1 calc PR A 1
H11B H 0.5655 0.1378 0.0817 0.061 Uiso 0.581(3) 1 calc PR A 1
H11C H 0.5451 0.2311 -0.0015 0.061 Uiso 0.581(3) 1 calc PR A 1
C13 C 0.4731(8) 0.2161(5) 0.1940(5) 0.0432(18) Uani 0.581(3) 1 d PU A 1
H13A H 0.4763 0.2537 0.2271 0.065 Uiso 0.581(3) 1 calc PR A 1
H13B H 0.5331 0.1555 0.2235 0.065 Uiso 0.581(3) 1 calc PR A 1
H13C H 0.3629 0.2089 0.1875 0.065 Uiso 0.581(3) 1 calc PR A 1
C11B C 0.4701(11) 0.1686(7) 0.1407(7) 0.040(2) Uani 0.419(3) 1 d PU A 2
H11D H 0.3702 0.1721 0.1713 0.059 Uiso 0.419(3) 1 calc PR A 2
H11E H 0.5448 0.1182 0.1778 0.059 Uiso 0.419(3) 1 calc PR A 2
H11F H 0.4505 0.1576 0.0899 0.059 Uiso 0.419(3) 1 calc PR A 2
C13B C 0.5130(14) 0.2638(9) 0.2163(7) 0.051(3) Uani 0.419(3) 1 d PU A 2
H13D H 0.5558 0.3179 0.2157 0.077 Uiso 0.419(3) 1 calc PR A 2
H13E H 0.5687 0.2082 0.2591 0.077 Uiso 0.419(3) 1 calc PR A 2
H13F H 0.3999 0.2681 0.2304 0.077 Uiso 0.419(3) 1 calc PR A 2
C19 C 1.3077(10) -0.0702(7) 0.2011(5) 0.057(2) Uani 0.581(3) 1 d PU A 1
H19A H 1.3140 -0.0399 0.2405 0.085 Uiso 0.581(3) 1 calc PR A 1
H19B H 1.3794 -0.0456 0.1529 0.085 Uiso 0.581(3) 1 calc PR A 1
H19C H 1.3385 -0.1365 0.2308 0.085 Uiso 0.581(3) 1 calc PR A 1
C19B C 1.2815(13) 0.0003(8) 0.1803(9) 0.058(3) Uani 0.419(3) 1 d PU A 2
H19D H 1.2341 0.0639 0.1665 0.087 Uiso 0.419(3) 1 calc PR A 2
H19E H 1.3687 -0.0010 0.1406 0.087 Uiso 0.419(3) 1 calc PR A 2
H19F H 1.3221 -0.0261 0.2385 0.087 Uiso 0.419(3) 1 calc PR A 2
O2 O 0.7898(10) -0.0083(7) 0.1510(6) 0.0319(19) Uani 0.581(3) 1 d PU A 1
C14 C 0.7658(15) -0.0948(9) 0.1486(7) 0.035(3) Uani 0.581(3) 1 d PU A 1
H14A H 0.8672 -0.1357 0.1577 0.042 Uiso 0.581(3) 1 calc PR A 1
H14B H 0.6904 -0.1256 0.1937 0.042 Uiso 0.581(3) 1 calc PR A 1
O2B O 0.7437(15) -0.0019(11) 0.1745(9) 0.035(3) Uani 0.419(3) 1 d PU A 2
C14B C 0.717(2) -0.0849(14) 0.1702(12) 0.041(4) Uani 0.419(3) 1 d PU A 2
H14C H 0.6181 -0.1042 0.2008 0.050 Uiso 0.419(3) 1 calc PR A 2
H14D H 0.8052 -0.1331 0.1990 0.050 Uiso 0.419(3) 1 calc PR A 2
O3 O 0.8285(15) -0.0732(9) 0.3337(8) 0.028(2) Uani 0.581(3) 1 d PDU A 1
C16 C 0.6744(18) -0.0589(16) 0.3710(12) 0.057(3) Uani 0.581(3) 1 d PDU A 1
H16A H 0.6037 -0.1008 0.3660 0.068 Uiso 0.581(3) 1 calc PR A 1
H16B H 0.6250 0.0052 0.3409 0.068 Uiso 0.581(3) 1 calc PR A 1
C17 C 0.6995(12) -0.0786(8) 0.4646(7) 0.079(3) Uani 0.581(3) 1 d PDU A 1
H17A H 0.7668 -0.0355 0.4688 0.119 Uiso 0.581(3) 1 calc PR A 1
H17B H 0.7510 -0.1416 0.4934 0.119 Uiso 0.581(3) 1 calc PR A 1
H17C H 0.5970 -0.0711 0.4917 0.119 Uiso 0.581(3) 1 calc PR A 1
O3B O 0.814(2) -0.0830(13) 0.3169(11) 0.023(2) Uani 0.419(3) 1 d PDU A 2
C16B C 0.656(3) -0.069(2) 0.3496(18) 0.057(3) Uani 0.419(3) 1 d PDU A 2
H16C H 0.6208 -0.1296 0.3835 0.068 Uiso 0.419(3) 1 calc PR A 2
H16D H 0.5825 -0.0369 0.3012 0.068 Uiso 0.419(3) 1 calc PR A 2
C17B C 0.6465(18) -0.0133(11) 0.4049(10) 0.079(3) Uani 0.419(3) 1 d PDU A 2
H17D H 0.6646 0.0500 0.3695 0.119 Uiso 0.419(3) 1 calc PR A 2
H17E H 0.7274 -0.0408 0.4492 0.119 Uiso 0.419(3) 1 calc PR A 2
H17F H 0.5415 -0.0132 0.4314 0.119 Uiso 0.419(3) 1 calc PR A 2
C30 C 1.3254(10) -0.5840(5) 0.3003(5) 0.0448(16) Uani 0.581(3) 1 d PU A 1
H30A H 1.4330 -0.6137 0.3213 0.054 Uiso 0.581(3) 1 calc PR A 1
H30B H 1.3272 -0.5580 0.2374 0.054 Uiso 0.581(3) 1 calc PR A 1
C31 C 1.274(5) -0.516(2) 0.331(3) 0.054(3) Uani 0.581(3) 1 d PU A 1
H31A H 1.3013 -0.4560 0.2891 0.064 Uiso 0.581(3) 1 calc PR A 1
H31B H 1.3282 -0.5299 0.3848 0.064 Uiso 0.581(3) 1 calc PR A 1
C30B C 1.3379(14) -0.6071(8) 0.3518(7) 0.0448(16) Uani 0.419(3) 1 d PU A 2
H30C H 1.4420 -0.6365 0.3692 0.054 Uiso 0.419(3) 1 calc PR A 2
C31B C 1.279(7) -0.511(3) 0.339(4) 0.054(3) Uani 0.419(3) 1 d PU A 2
H31C H 1.3389 -0.4622 0.3304 0.064 Uiso 0.419(3) 1 calc PR A 2
O4 O 1.1365(18) -0.1906(18) 0.4301(11) 0.030(2) Uani 0.581(3) 1 d PDU A 1
C20 C 1.0849(10) -0.1650(9) 0.5011(7) 0.0429(11) Uani 0.581(3) 1 d PDU A 1
H20A H 1.0148 -0.2081 0.5401 0.051 Uiso 0.581(3) 1 calc PR A 1
H20B H 1.0281 -0.1018 0.4809 0.051 Uiso 0.581(3) 1 calc PR A 1
C21 C 1.2404(10) -0.1711(6) 0.5451(5) 0.0429(11) Uani 0.581(3) 1 d PDU A 1
H21A H 1.2828 -0.1113 0.5215 0.051 Uiso 0.581(3) 1 calc PR A 1
H21B H 1.2236 -0.1890 0.6071 0.051 Uiso 0.581(3) 1 calc PR A 1
C22 C 1.3477(11) -0.2404(6) 0.5285(5) 0.0429(11) Uani 0.581(3) 1 d PDU A 1
H22A H 1.3311 -0.3028 0.5695 0.051 Uiso 0.581(3) 1 calc PR A 1
H22B H 1.4592 -0.2312 0.5315 0.051 Uiso 0.581(3) 1 calc PR A 1
C23 C 1.3050(17) -0.2261(8) 0.4387(7) 0.0429(11) Uani 0.581(3) 1 d PDU A 1
H23A H 1.3685 -0.1815 0.3962 0.051 Uiso 0.581(3) 1 calc PR A 1
H23B H 1.3242 -0.2849 0.4308 0.051 Uiso 0.581(3) 1 calc PR A 1
O4B O 1.157(3) -0.195(2) 0.4280(16) 0.031(4) Uani 0.419(3) 1 d PDU A 2
C20B C 1.1325(13) -0.1689(13) 0.5016(10) 0.0429(11) Uani 0.419(3) 1 d PDU A 2
H20C H 1.0664 -0.2099 0.5459 0.051 Uiso 0.419(3) 1 calc PR A 2
H20D H 1.0839 -0.1043 0.4849 0.051 Uiso 0.419(3) 1 calc PR A 2
C21B C 1.3066(13) -0.1828(9) 0.5316(7) 0.0429(11) Uani 0.419(3) 1 d PDU A 2
H21C H 1.3608 -0.1285 0.4980 0.051 Uiso 0.419(3) 1 calc PR A 2
H21D H 1.3104 -0.1935 0.5926 0.051 Uiso 0.419(3) 1 calc PR A 2
C22B C 1.3804(17) -0.2651(9) 0.5167(7) 0.0429(11) Uani 0.419(3) 1 d PDU A 2
H22C H 1.3439 -0.3222 0.5587 0.051 Uiso 0.419(3) 1 calc PR A 2
H22D H 1.4975 -0.2709 0.5174 0.051 Uiso 0.419(3) 1 calc PR A 2
C23B C 1.319(2) -0.2414(12) 0.4292(9) 0.0429(11) Uani 0.419(3) 1 d PDU A 2
H23C H 1.3855 -0.2005 0.3855 0.051 Uiso 0.419(3) 1 calc PR A 2
H23D H 1.3171 -0.2977 0.4183 0.051 Uiso 0.419(3) 1 calc PR A 2

loop_
_atom_site_aniso_label
_atom_site_aniso_U_11
_atom_site_aniso_U_22
_atom_site_aniso_U_33
_atom_site_aniso_U_23
_atom_site_aniso_U_13
_atom_site_aniso_U_12
C1 0.090(4) 0.029(2) 0.040(2) -0.0135(19) -0.033(2) 0.007(2)
C10 0.0206(19) 0.030(2) 0.073(3) -0.011(2) -0.0068(19) 0.0033(16)
C12 0.035(2) 0.048(3) 0.050(3) -0.018(2) -0.008(2) 0.016(2)
C15 0.053(3) 0.047(3) 0.062(3) -0.015(2) -0.021(2) -0.006(2)
C18 0.059(3) 0.045(3) 0.034(2) -0.009(2) 0.016(2) -0.013(2)
C24 0.022(2) 0.055(3) 0.058(3) -0.019(2) -0.0015(18) -0.0118(19)
C25 0.027(2) 0.040(3) 0.078(3) -0.008(2) -0.009(2) -0.0045(19)
C26 0.043(3) 0.046(3) 0.053(3) -0.015(2) -0.023(2) -0.001(2)
C27 0.034(2) 0.044(2) 0.032(2) -0.0156(18) -0.0071(16) -0.0009(18)
C28 0.045(2) 0.035(2) 0.060(3) -0.030(2) -0.001(2) -0.0047(19)
C29 0.056(3) 0.044(3) 0.077(3) -0.040(3) -0.006(3) 0.006(2)
O1 0.0336(14) 0.0190(12) 0.0212(12) -0.0040(10) 0.0040(10) -0.0085(10)
O5 0.0212(13) 0.0398(15) 0.0335(14) -0.0132(12) -0.0016(11) -0.0055(11)
O6 0.0247(13) 0.0260(13) 0.0577(18) -0.0205(13) 0.0032(12) -0.0024(11)
Mg1 0.0238(6) 0.0177(5) 0.0206(6) -0.0051(4) 0.0006(5) -0.0030(5)
Mg2 0.0213(6) 0.0191(6) 0.0280(6) -0.0077(5) 0.0011(5) -0.0052(5)
Si1 0.0279(6) 0.0174(5) 0.0365(6) 0.0007(4) -0.0116(4) -0.0052(4)
P1 0.0213(5) 0.0218(5) 0.0259(5) -0.0014(4) -0.0002(4) 0.0033(4)
Cl1 0.0330(5) 0.0217(4) 0.0321(5) -0.0082(4) 0.0122(4) -0.0061(4)
Cl2 0.0257(4) 0.0212(4) 0.0258(4) -0.0091(3) 0.0057(3) -0.0052(3)
Cl3 0.0278(5) 0.0270(4) 0.0339(5) -0.0025(4) -0.0041(4) -0.0120(4)
Pt1 0.03262(9) 0.01828(7) 0.02157(8) -0.00632(5) -0.00295(5) 0.00367(5)
C2 0.030(4) 0.016(3) 0.027(4) -0.011(3) -0.005(3) -0.002(3)
C3 0.032(4) 0.017(3) 0.035(4) -0.015(3) -0.002(3) -0.004(3)
C4 0.042(4) 0.024(3) 0.036(4) -0.014(3) -0.001(3) 0.001(3)
C5 0.044(5) 0.021(2) 0.044(4) -0.011(2) -0.002(4) -0.010(3)
C2B 0.045(8) 0.028(5) 0.048(6) -0.020(5) -0.014(5) 0.000(6)
C3B 0.044(6) 0.016(4) 0.052(7) -0.013(4) -0.014(5) 0.003(4)
C4B 0.031(5) 0.024(5) 0.066(7) 0.006(5) -0.021(4) -0.007(4)
C5B 0.044(5) 0.021(2) 0.044(4) -0.011(2) -0.002(4) -0.010(3)
C6 0.025(3) 0.032(4) 0.023(3) -0.010(3) -0.007(3) 0.003(3)
C7 0.037(4) 0.041(4) 0.032(4) -0.023(3) -0.003(4) 0.004(4)
C8 0.025(3) 0.039(4) 0.028(3) -0.008(3) 0.005(3) -0.003(3)
C9 0.040(7) 0.033(2) 0.022(3) -0.003(2) -0.003(3) -0.001(3)
C6B 0.031(5) 0.024(5) 0.020(4) -0.005(3) 0.000(4) 0.006(4)
C7B 0.035(5) 0.040(6) 0.031(5) -0.005(4) 0.013(5) 0.008(4)
C8B 0.056(6) 0.029(5) 0.028(5) -0.014(4) -0.016(5) 0.005(4)
C9B 0.040(7) 0.033(2) 0.022(3) -0.003(2) -0.003(3) -0.001(3)
C11 0.029(4) 0.032(4) 0.054(4) -0.006(3) -0.017(3) -0.005(3)
C13 0.024(4) 0.033(4) 0.062(5) -0.010(3) 0.003(3) 0.001(3)
C11B 0.021(5) 0.041(5) 0.050(6) -0.009(4) -0.001(4) -0.005(4)
C13B 0.040(7) 0.061(8) 0.046(5) -0.022(5) 0.015(5) 0.011(6)
C19 0.048(4) 0.064(6) 0.050(5) -0.014(5) 0.014(4) -0.016(5)
C19B 0.048(7) 0.028(6) 0.091(9) -0.016(6) 0.034(6) -0.018(5)
O2 0.034(5) 0.021(3) 0.037(4) -0.004(3) -0.015(3) -0.007(3)
C14 0.047(7) 0.019(5) 0.042(5) -0.011(4) -0.003(4) -0.012(5)
O2B 0.033(6) 0.021(4) 0.049(7) -0.011(4) -0.011(5) -0.002(4)
C14B 0.037(9) 0.032(6) 0.062(9) -0.023(7) -0.023(7) 0.004(7)
O3 0.023(4) 0.014(3) 0.046(5) -0.010(3) 0.004(3) -0.004(3)
C16 0.030(4) 0.026(5) 0.098(8) -0.011(5) 0.026(5) -0.006(3)
C17 0.072(6) 0.074(6) 0.104(7) -0.053(5) 0.050(6) -0.016(5)
O3B 0.014(4) 0.023(4) 0.036(5) -0.013(3) -0.002(3) -0.007(3)
C16B 0.030(4) 0.026(5) 0.098(8) -0.011(5) 0.026(5) -0.006(3)
C17B 0.072(6) 0.074(6) 0.104(7) -0.053(5) 0.050(6) -0.016(5)
C30 0.041(3) 0.044(4) 0.039(4) -0.011(4) 0.003(4) 0.013(3)
C31 0.023(3) 0.043(4) 0.107(9) -0.044(3) 0.011(4) -0.005(2)
C30B 0.041(3) 0.044(4) 0.039(4) -0.011(4) 0.003(4) 0.013(3)
C31B 0.023(3) 0.043(4) 0.107(9) -0.044(3) 0.011(4) -0.005(2)
O4 0.033(4) 0.037(7) 0.019(4) -0.007(4) 0.000(3) -0.014(4)
C20 0.045(3) 0.054(2) 0.0375(16) -0.0259(13) -0.0099(18) -0.002(3)
C21 0.045(3) 0.054(2) 0.0375(16) -0.0259(13) -0.0099(18) -0.002(3)
C22 0.045(3) 0.054(2) 0.0375(16) -0.0259(13) -0.0099(18) -0.002(3)
C23 0.045(3) 0.054(2) 0.0375(16) -0.0259(13) -0.0099(18) -0.002(3)
O4B 0.042(7) 0.024(7) 0.029(7) -0.012(6) -0.013(6) 0.001(5)
C20B 0.045(3) 0.054(2) 0.0375(16) -0.0259(13) -0.0099(18) -0.002(3)
C21B 0.045(3) 0.054(2) 0.0375(16) -0.0259(13) -0.0099(18) -0.002(3)
C22B 0.045(3) 0.054(2) 0.0375(16) -0.0259(13) -0.0099(18) -0.002(3)
C23B 0.045(3) 0.054(2) 0.0375(16) -0.0259(13) -0.0099(18) -0.002(3)

loop_
_atom_type_symbol
_atom_type_description
_atom_type_scat_dispersion_real
_atom_type_scat_dispersion_imag
_atom_type_scat_source
C C 0.0033 0.0016 'International Tables Vol C Tables 4.2.6.8 and 6.1.1.4'
Mg Mg 0.0486 0.0363 'International Tables Vol C Tables 4.2.6.8 and 6.1.1.4'
P P 0.1023 0.0942 'International Tables Vol C Tables 4.2.6.8 and 6.1.1.4'
Pt Pt -1.7033 8.3905 'International Tables Vol C Tables 4.2.6.8 and 6.1.1.4'
Si Si 0.0817 0.0704 'International Tables Vol C Tables 4.2.6.8 and 6.1.1.4'
O O 0.0106 0.0060 'International Tables Vol C Tables 4.2.6.8 and 6.1.1.4'
Cl Cl 0.1484 0.1585 'International Tables Vol C Tables 4.2.6.8 and 6.1.1.4'
H H 0.0000 0.0000 'International Tables Vol C Tables 4.2.6.8 and 6.1.1.4'

loop_
_geom_angle_atom_site_label_1
_geom_angle_atom_site_label_2
_geom_angle_atom_site_label_3
_geom_angle
_geom_angle_site_symmetry_1
_geom_angle_site_symmetry_3
C13 C10 C11B 57.4(5) . .
C13 C10 C12 114.4(5) . .
C11B C10 C12 122.8(5) . .
C13 C10 C11 107.3(5) . .
C11B C10 C11 50.2(5) . .
C12 C10 C11 98.7(4) . .
C13 C10 C13B 37.3(5) . .
C11B C10 C13B 94.4(7) . .
C12 C10 C13B 100.0(5) . .
C11 C10 C13B 144.5(6) . .
C13 C10 P1 116.0(4) . .
C11B C10 P1 116.7(4) . .
C12 C10 P1 116.0(3) . .
C11 C10 P1 101.4(3) . .
C13B C10 P1 97.1(5) . .
C14 C15 C14B 18.6(8) . .
C19 C18 O1 112.7(5) . .
C19 C18 C19B 42.2(6) . .
O1 C18 C19B 113.8(6) . .
O5 C24 C25 104.6(3) . .
C24 C25 C26 101.6(4) . .
C27 C26 C25 102.8(4) . .
O5 C27 C26 105.6(3) . .
O6 C28 C29 106.0(3) . .
C30 C29 C30B 32.2(4) . .
C30 C29 C28 104.4(4) . .
C30B C29 C28 104.8(5) . .
C18 O1 Si1 119.4(2) . .
C18 O1 Mg1 137.2(2) . .
Si1 O1 Mg1 102.31(12) . .
C27 O5 C24 109.0(3) . .
C27 O5 Mg2 125.5(2) . .
C24 O5 Mg2 123.8(2) . .
C31 O6 C28 106.2(12) . .
C31 O6 C31B 8(3) . .
C28 O6 C31B 111.8(18) . .
C31 O6 Mg2 125.6(12) . .
C28 O6 Mg2 125.8(2) . .
C31B O6 Mg2 118.6(18) . .
O4 Mg1 O3B 113.5(7) . .
O4 Mg1 O1 102.3(8) . .
O3B Mg1 O1 69.1(5) . .
O4 Mg1 O4B 4.8(11) . .
O3B Mg1 O4B 117.4(8) . .
O1 Mg1 O4B 100.8(11) . .
O4 Mg1 O3 102.1(7) . .
O3B Mg1 O3 11.4(7) . .
O1 Mg1 O3 70.5(4) . .
O4B Mg1 O3 106.1(8) . .
O4 Mg1 Cl2 105.6(5) . .
O3B Mg1 Cl2 139.7(4) . .
O1 Mg1 Cl2 93.84(8) . .
O4B Mg1 Cl2 101.2(6) . .
O3 Mg1 Cl2 150.6(3) . .
O4 Mg1 Cl1 101.9(8) . .
O3B Mg1 Cl1 91.2(5) . .
O1 Mg1 Cl1 153.44(9) . .
O4B Mg1 Cl1 104.2(11) . .
O3 Mg1 Cl1 93.8(4) . .
Cl2 Mg1 Cl1 90.09(5) . .
O4 Mg1 Si1 110.9(8) . .
O3B Mg1 Si1 34.2(5) . .
O1 Mg1 Si1 34.94(7) . .
O4B Mg1 Si1 112.3(10) . .
O3 Mg1 Si1 36.4(4) . .
Cl2 Mg1 Si1 121.21(5) . .
Cl1 Mg1 Si1 123.78(5) . .
O4 Mg1 Mg2 102.4(8) . .
O3B Mg1 Mg2 129.1(5) . .
O1 Mg1 Mg2 137.09(8) . .
O4B Mg1 Mg2 100.8(10) . .
O3 Mg1 Mg2 135.9(4) . .
Cl2 Mg1 Mg2 45.66(3) . .
Cl1 Mg1 Mg2 45.36(3) . .
Si1 Mg1 Mg2 146.77(5) . .
O6 Mg2 O5 86.77(11) . .
O6 Mg2 Cl3 94.35(8) . 2_746
O5 Mg2 Cl3 88.34(8) . 2_746
O6 Mg2 Cl3 90.81(9) . .
O5 Mg2 Cl3 175.28(9) . .
Cl3 Mg2 Cl3 87.80(5) 2_746 .
O6 Mg2 Cl1 170.41(9) . .
O5 Mg2 Cl1 89.46(8) . .
Cl3 Mg2 Cl1 94.36(5) 2_746 .
Cl3 Mg2 Cl1 93.54(5) . .
O6 Mg2 Cl2 87.47(8) . .
O5 Mg2 Cl2 91.74(8) . .
Cl3 Mg2 Cl2 178.18(6) 2_746 .
Cl3 Mg2 Cl2 92.19(5) . .
Cl1 Mg2 Cl2 83.83(4) . .
O6 Mg2 Mg2 93.58(9) . 2_746
O5 Mg2 Mg2 132.22(9) . 2_746
Cl3 Mg2 Mg2 43.94(3) 2_746 2_746
Cl3 Mg2 Mg2 43.87(3) . 2_746
Cl1 Mg2 Mg2 95.49(5) . 2_746
Cl2 Mg2 Mg2 136.03(6) . 2_746
O6 Mg2 Mg1 129.46(8) . .
O5 Mg2 Mg1 97.33(8) . .
Cl3 Mg2 Mg1 135.95(5) 2_746 .
Cl3 Mg2 Mg1 87.33(4) . .
Cl1 Mg2 Mg1 42.42(3) . .
Cl2 Mg2 Mg1 42.24(3) . .
Mg2 Mg2 Mg1 117.78(5) 2_746 .
O2B Si1 O3B 89.2(8) . .
O2B Si1 O1 112.1(5) . .
O3B Si1 O1 83.5(6) . .
O2B Si1 O2 19.4(5) . .
O3B Si1 O2 99.4(6) . .
O1 Si1 O2 96.7(3) . .
O2B Si1 O3 100.7(6) . .
O3B Si1 O3 13.3(7) . .
O1 Si1 O3 85.4(4) . .
O2 Si1 O3 112.3(5) . .
O2B Si1 Pt1 116.4(5) . .
O3B Si1 Pt1 128.2(5) . .
O1 Si1 Pt1 120.42(9) . .
O2 Si1 Pt1 119.7(4) . .
O3 Si1 Pt1 116.1(3) . .
O2B Si1 Mg1 104.9(6) . .
O3B Si1 Mg1 40.8(6) . .
O1 Si1 Mg1 42.75(8) . .
O2 Si1 Mg1 102.1(4) . .
O3 Si1 Mg1 43.7(4) . .
Pt1 Si1 Mg1 137.75(5) . .
C3B P1 C6 89.2(4) . .
C3B P1 C10 119.3(4) . .
C6 P1 C10 118.5(3) . .
C3B P1 C3 18.2(4) . .
C6 P1 C3 106.9(3) . .
C10 P1 C3 105.5(3) . .
C3B P1 C6B 111.8(5) . .
C6 P1 C6B 25.3(3) . .
C10 P1 C6B 96.2(3) . .
C3 P1 C6B 128.0(3) . .
C3B P1 Pt1 89.0(4) . .
C6 P1 Pt1 112.53(19) . .
C10 P1 Pt1 120.36(14) . .
C3 P1 Pt1 86.3(2) . .
C6B P1 Pt1 122.0(2) . .
Mg1 Cl1 Mg2 92.23(5) . .
Mg1 Cl2 Mg2 92.11(5) . .
Mg2 Cl3 Mg2 92.20(5) 2_746 .
C2B Pt1 C1 97.0(3) . .
C2B Pt1 C2 17.2(4) . .
C1 Pt1 C2 90.9(2) . .
C2B Pt1 Si1 169.0(4) . .
C1 Pt1 Si1 89.43(12) . .
C2 Pt1 Si1 172.8(2) . .
C2B Pt1 P1 65.9(3) . .
C1 Pt1 P1 162.43(12) . .
C2 Pt1 P1 71.54(18) . .
Si1 Pt1 P1 108.08(4) . .
C3 C2 Pt1 101.4(5) . .
C4 C3 C2 106.2(6) . .
C4 C3 C5 107.3(6) . .
C2 C3 C5 117.4(7) . .
C4 C3 P1 111.2(5) . .
C2 C3 P1 94.0(5) . .
C5 C3 P1 119.8(5) . .
C3B C2B Pt1 101.8(8) . .
C4B C3B C5B 105.4(9) . .
C4B C3B C2B 105.1(9) . .
C5B C3B C2B 115.7(10) . .
C4B C3B P1 113.8(7) . .
C5B C3B P1 122.4(9) . .
C2B C3B P1 93.1(7) . .
C7 C6 C9 108.4(9) . .
C7 C6 C8 105.5(6) . .
C9 C6 C8 109.0(9) . .
C7 C6 P1 107.5(5) . .
C9 C6 P1 115.2(10) . .
C8 C6 P1 110.6(4) . .
C7B C6B C9B 110.9(14) . .
C7B C6B C8B 105.5(8) . .
C9B C6B C8B 107.3(13) . .
C7B C6B P1 108.0(6) . .
C9B C6B P1 110.7(14) . .
C8B C6B P1 114.4(6) . .
C14 O2 Si1 125.5(8) . .
C15 C14 O2 107.0(9) . .
C14B O2B Si1 123.1(13) . .
O2B C14B C15 112.1(14) . .
C16 O3 Si1 120.5(12) . .
C16 O3 Mg1 135.4(13) . .
Si1 O3 Mg1 99.8(5) . .
O3 C16 C17 107.8(11) . .
C16B O3B Si1 118.6(18) . .
C16B O3B Mg1 136.3(19) . .
Si1 O3B Mg1 105.1(8) . .
O3B C16B C17B 113.1(15) . .
C31 C30 C29 105.0(17) . .
C30 C31 O6 110(2) . .
C31B C30B C29 110(2) . .
C30B C31B O6 103(3) . .
C20 O4 C23 109.7(7) . .
C20 O4 Mg1 122.7(9) . .
C23 O4 Mg1 127.5(9) . .
O4 C20 C21 103.5(7) . .
C22 C21 C20 105.6(6) . .
C21 C22 C23 103.3(6) . .
O4 C23 C22 105.2(7) . .
C20B O4B C23B 110.0(9) . .
C20B O4B Mg1 126.8(12) . .
C23B O4B Mg1 122.7(12) . .
O4B C20B C21B 100.3(9) . .
C22B C21B C20B 104.0(8) . .
C21B C22B C23B 99.6(8) . .
O4B C23B C22B 105.6(10) . .

loop_
_geom_bond_atom_site_label_1
_geom_bond_atom_site_label_2
_geom_bond_distance
_geom_bond_site_symmetry_2
C1 Pt1 2.105(4) .
C10 C13 1.385(9) .
C10 C11B 1.519(10) .
C10 C12 1.521(6) .
C10 C11 1.660(9) .
C10 C13B 1.777(12) .
C10 P1 1.878(4) .
C15 C14 1.411(13) .
C15 C14B 1.709(17) .
C18 C19 1.344(9) .
C18 O1 1.432(5) .
C18 C19B 1.500(12) .
C24 O5 1.454(4) .
C24 C25 1.490(6) .
C25 C26 1.507(7) .
C26 C27 1.498(5) .
C27 O5 1.441(4) .
C28 O6 1.446(5) .
C28 C29 1.512(6) .
C29 C30 1.468(9) .
C29 C30B 1.478(13) .
O1 Si1 1.721(3) .
O1 Mg1 2.040(2) .
O5 Mg2 2.091(3) .
O6 C31 1.44(4) .
O6 C31B 1.48(6) .
O6 Mg2 2.083(3) .
Mg1 O4 1.974(10) .
Mg1 O3B 1.985(18) .
Mg1 O4B 2.051(14) .
Mg1 O3 2.060(12) .
Mg1 Cl2 2.3891(14) .
Mg1 Cl1 2.3975(13) .
Mg1 Si1 2.9364(15) .
Mg1 Mg2 3.5517(16) .
Mg2 Cl3 2.4624(13) 2_746
Mg2 Cl3 2.4656(14) .
Mg2 Cl1 2.5289(15) .
Mg2 Cl2 2.5418(13) .
Mg2 Mg2 3.551(2) 2_746
Si1 O2B 1.613(14) .
Si1 O3B 1.709(19) .
Si1 O2 1.724(9) .
Si1 O3 1.769(13) .
Si1 Pt1 2.2646(10) .
P1 C3B 1.714(12) .
P1 C6 1.850(6) .
P1 C3 2.013(7) .
P1 C6B 2.020(9) .
P1 Pt1 2.2764(9) .
Cl3 Mg2 2.4624(13) 2_746
Pt1 C2B 2.068(13) .
Pt1 C2 2.210(8) .
C2 C3 1.549(9) .
C3 C4 1.526(9) .
C3 C5 1.551(9) .
C2B C3B 1.547(13) .
C3B C4B 1.534(13) .
C3B C5B 1.539(12) .
C6 C7 1.526(9) .
C6 C9 1.541(10) .
C6 C8 1.545(8) .
C6B C7B 1.516(11) .
C6B C9B 1.546(13) .
C6B C8B 1.554(11) .
O2 C14 1.441(15) .
O2B C14B 1.40(2) .
O3 C16 1.456(9) .
C16 C17 1.529(16) .
O3B C16B 1.452(13) .
C16B C17B 1.526(17) .
C30 C31 1.39(3) .
C30B C31B 1.47(5) .
O4 C20 1.455(9) .
O4 C23 1.464(10) .
C20 C21 1.537(9) .
C21 C22 1.441(10) .
C22 C23 1.520(9) .
O4B C20B 1.468(12) .
O4B C23B 1.469(12) .
C20B C21B 1.558(12) .
C21B C22B 1.484(12) .
C22B C23B 1.502(11) .
